data_7221820
loop_
_publ_author_name
'Ghosh, Dipankar'
'Lebedyt\.e, Ieva'
'Yufit, Dmitry S.'
'Damodaran, Krishna K.'
'Steed, Jonathan W.'

_publ_section_title
;
 Selective gelation of N-(4-pyridyl)nicotinamide by copper(ii) salts
;
_journal_issue 42
_journal_name_full CrystEngComm
_journal_page_first 8130
_journal_paper_doi 10.1039/C5CE00901D
_journal_volume 17
_journal_year 2015
_chemical_formula_moiety 'C26 H26 Cd N6 O7, 2(H2 O)'
_chemical_formula_sum 'C26 H30 Cd N6 O9'
_chemical_formula_weight 682.96
_chemical_name_systematic
;
aquadi(N-4-pyridylnicotinamide)cadmium(II)acetate dihydrate 
;
_space_group_crystal_system monoclinic
_space_group_IT_number 14
_space_group_name_Hall '-P 2ybc'
_space_group_name_H-M_alt 'P 1 21/c 1'
_symmetry_space_group_name_Hall '-P 2ybc'
_symmetry_space_group_name_H-M 'P 1 21/c 1'
_atom_sites_solution_hydrogens difmap
_atom_sites_solution_primary direct
_atom_sites_solution_secondary difmap
_audit_creation_date 2015-04-30
_audit_creation_method
;
Olex2 1.2-beta
(compiled 2015.01.26 svn.r3150 for OlexSys, GUI svn.r4998)
;
_audit_update_record
;
2015-08-05 deposited with the CCDC.
2015-08-18 downloaded from the CCDC.
;
_cell_angle_alpha 90.00
_cell_angle_beta 97.353(2)
_cell_angle_gamma 90.00
_cell_formula_units_Z 8
_cell_length_a 16.3055(3)
_cell_length_b 22.8004(4)
_cell_length_c 15.2496(3)
_cell_measurement_reflns_used 9896
_cell_measurement_temperature 120.0
_cell_measurement_theta_max 31.34
_cell_measurement_theta_min 2.24
_cell_volume 5622.75(18)
_computing_cell_refinement 'SAINT v8.34A (Bruker, 2013)'
_computing_data_collection 'APEX2 v.2013.4_1 (Bruker, 2013)'
_computing_data_reduction 'SAINT v8.34A (Bruker, 2013)'
_computing_molecular_graphics 'Olex2 (Dolomanov et al., 2009)'
_computing_publication_material 'Olex2 (Dolomanov et al., 2009)'
_computing_structure_refinement 'XL (Sheldrick, 2008)'
_computing_structure_solution 'XS (Sheldrick, 2008)'
_diffrn_ambient_temperature 120.0
_diffrn_detector 'Bruker PHOTON 100 CMOS'
_diffrn_detector_type 'CMOS sensor'
_diffrn_measured_fraction_theta_full 0.999
_diffrn_measured_fraction_theta_max 0.999
_diffrn_measurement_device 'Bruker D8 Venture'
_diffrn_measurement_device_type '3-circle diffractometer'
_diffrn_measurement_method '\f and \w scans'
_diffrn_radiation_monochromator 'focusing mirrors'
_diffrn_radiation_probe x-ray
_diffrn_radiation_type MoK\a
_diffrn_radiation_wavelength 0.71073
_diffrn_reflns_av_R_equivalents 0.0639
_diffrn_reflns_av_unetI/netI 0.0415
_diffrn_reflns_limit_h_max 21
_diffrn_reflns_limit_h_min -21
_diffrn_reflns_limit_k_max 30
_diffrn_reflns_limit_k_min -30
_diffrn_reflns_limit_l_max 19
_diffrn_reflns_limit_l_min -20
_diffrn_reflns_number 112852
_diffrn_reflns_theta_full 28.50
_diffrn_reflns_theta_max 28.50
_diffrn_reflns_theta_min 2.19
_diffrn_source 'ImuS microsource'
_diffrn_standards_number 0
_exptl_absorpt_coefficient_mu 0.841
_exptl_absorpt_correction_T_max 1.0000
_exptl_absorpt_correction_T_min 0.9441
_exptl_absorpt_correction_type multi-scan
_exptl_absorpt_process_details
;
SADABS-2014/4 (Bruker,2014/4) was used for absorption correction.
wR2(int) was 0.0764 before and 0.0551 after correction.
The Ratio of minimum to maximum transmission is 0.9441.
The \l/2 correction factor is Not present.
;
_exptl_crystal_colour 'clear colourless'
_exptl_crystal_colour_lustre clear
_exptl_crystal_colour_primary colourless
_exptl_crystal_density_diffrn 1.614
_exptl_crystal_density_method 'not measured'
_exptl_crystal_description plate
_exptl_crystal_F_000 2784
_exptl_crystal_size_max 0.15
_exptl_crystal_size_mid 0.08
_exptl_crystal_size_min 0.05
_refine_diff_density_max 0.581
_refine_diff_density_min -0.534
_refine_diff_density_rms 0.087
_refine_ls_extinction_method none
_refine_ls_goodness_of_fit_ref 1.023
_refine_ls_hydrogen_treatment mixed
_refine_ls_matrix_type full
_refine_ls_number_parameters 789
_refine_ls_number_reflns 14250
_refine_ls_number_restraints 1
_refine_ls_restrained_S_all 1.031
_refine_ls_R_factor_all 0.0570
_refine_ls_R_factor_gt 0.0329
_refine_ls_shift/su_max 0.002
_refine_ls_shift/su_mean 0.000
_refine_ls_structure_factor_coef Fsqd
_refine_ls_weighting_details 'calc w=1/[\s^2^(Fo^2^)+(0.0250P)^2^+3.6000P] where P=(Fo^2^+2Fc^2^)/3'
_refine_ls_weighting_scheme calc
_refine_ls_wR_factor_gt 0.0608
_refine_ls_wR_factor_ref 0.0675
_reflns_number_gt 10961
_reflns_number_total 14250
_reflns_threshold_expression >2sigma(I)
_cod_data_source_file c5ce00901d2.cif
_cod_data_source_block Complex2
_cod_depositor_comments
;
The following automatic conversions were performed:

'_diffrn_radiation_probe' value 'X-ray' changed to 'x-ray' according
to
/usr/data/users/saulius/crontab/automatic-downloads/rss-feeds/RSC/lib/dictionaries/cif_core.dic
dictionary named 'cif_core.dic' version 2.4.2 from 2011-04-26.

Automatic conversion script
Id: cif_fix_values 3271 2015-04-21 07:52:19Z andrius 

 Adding full bibliography for 7221817--7221820.cif.
;
_cod_database_code 7221820
_computing.bruker_data_scaling 'SADABS V2012/1 (Bruker AXS Inc.)'

_olex2_refinement_description
;
1. Fixed Uiso
 At 1.2 times of:
  All C(H) groups
 At 1.5 times of:
  All C(H,H,H) groups
2. Restrained distances
 H5WB-H5WA
 1.424 with sigma of 0.002
3.a Riding coordinates:
 O1W(H1WA,H1WB), O2W(H2WA,H2WB), O3W(H3WA,H3WB), O4W(H4WA,H4WB), O5W(H5WA,
 H5WB), O6W(H6WA,H6WB)
3.b Aromatic/amide H refined with riding coordinates:
 C3(H3), C4(H4), C5(H5), C6(H6), C8(H8), C9(H9), C10(H10), C11(H11), C3A(H3A),
 C4A(H4A), C5A(H5A), C6A(H6A), C8A(H8A), C9A(H9A), C10A(H10A), C11A(H11A),
 C3B(H3B), C4B(H4B), C5B(H5B), C6B(H6B), C8B(H8B), C9B(H9B), C10B(H10B),
 C11B(H11B), C3C(H3C), C4C(H4C), C5C(H5C), C6C(H6C), C8C(H8C), C9C(H9C),
 C10C(H10C), C11C(H11C)
3.c Idealised Me refined as rotating group:
 C2S(H2SA,H2SB,H2SC), C4S(H4SA,H4SB,H4SC), C6S(H6SA,H6SB,H6SC), C8S(H8SA,H8SB,
 H8SC)
;

loop_
_space_group_symop_id
_space_group_symop_operation_xyz
1 'x, y, z'
2 '-x, y+1/2, -z+1/2'
3 '-x, -y, -z'
4 'x, -y-1/2, z-1/2'

loop_
_atom_site_label
_atom_site_type_symbol
_atom_site_fract_x
_atom_site_fract_y
_atom_site_fract_z
_atom_site_U_iso_or_equiv
_atom_site_adp_type
_atom_site_occupancy
_atom_site_calc_flag
_atom_site_refinement_flags_posn
Cd1 Cd 0.188525(10) 0.351581(6) 0.482746(10) 0.01133(4) Uani 1 d .
Cd2 Cd 0.308722(10) 0.637450(7) 0.505791(10) 0.01352(4) Uani 1 d .
O1 O 0.32512(12) 0.45154(7) 0.06692(11) 0.0289(4) Uani 1 d .
N1 N 0.22830(11) 0.35412(8) 0.34149(12) 0.0139(4) Uani 1 d .
N2 N 0.30113(12) 0.35425(8) 0.08742(12) 0.0155(4) Uani 1 d .
N3 N 0.38298(13) 0.32824(9) -0.16467(13) 0.0228(5) Uani 1 d .
C1 C 0.31902(15) 0.40157(10) 0.03834(15) 0.0181(5) Uani 1 d .
C2 C 0.33150(14) 0.38898(10) -0.05534(14) 0.0164(5) Uani 1 d .
C3 C 0.36992(15) 0.33893(10) -0.08163(15) 0.0195(5) Uani 1 d .
H3 H 0.3880 0.3105 -0.0378 0.023 Uiso 1 calc R
C4 C 0.35706(16) 0.36916(11) -0.22518(16) 0.0238(5) Uani 1 d .
H4 H 0.3658 0.3625 -0.2848 0.029 Uiso 1 calc R
C5 C 0.31846(16) 0.42031(11) -0.20540(16) 0.0254(6) Uani 1 d .
H5 H 0.3008 0.4480 -0.2504 0.030 Uiso 1 calc R
C6 C 0.30587(16) 0.43063(10) -0.11895(15) 0.0224(5) Uani 1 d .
H6 H 0.2800 0.4658 -0.1034 0.027 Uiso 1 calc R
C7 C 0.27940(14) 0.35681(9) 0.17296(14) 0.0142(4) Uani 1 d .
C8 C 0.24605(14) 0.40621(9) 0.20856(15) 0.0170(5) Uani 1 d .
H8 H 0.2403 0.4419 0.1762 0.020 Uiso 1 calc R
C9 C 0.22153(14) 0.40259(9) 0.29155(14) 0.0160(5) Uani 1 d .
H9 H 0.1984 0.4366 0.3148 0.019 Uiso 1 calc R
C10 C 0.26175(13) 0.30689(9) 0.30736(14) 0.0143(4) Uani 1 d .
H10 H 0.2678 0.2721 0.3418 0.017 Uiso 1 calc R
C11 C 0.28763(13) 0.30631(9) 0.22504(14) 0.0144(4) Uani 1 d .
H11 H 0.3110 0.2718 0.2037 0.017 Uiso 1 calc R
H2 H 0.3009(17) 0.3190(13) 0.0625(19) 0.039(8) Uiso 1 d .
O1A O 0.06243(14) 0.44942(7) 0.90627(12) 0.0379(5) Uani 1 d .
N1A N 0.14867(11) 0.35531(8) 0.62270(11) 0.0132(4) Uani 1 d .
N2A N 0.08559(12) 0.35311(8) 0.88113(12) 0.0153(4) Uani 1 d .
N3A N 0.07286(13) 0.32430(8) 1.15541(13) 0.0226(5) Uani 1 d .
C1A C 0.06758(15) 0.39927(10) 0.93266(15) 0.0196(5) Uani 1 d .
C2A C 0.05461(14) 0.38511(10) 1.02605(14) 0.0163(5) Uani 1 d .
C3A C 0.08254(15) 0.33505(9) 1.07104(14) 0.0176(5) Uani 1 d .
H3A H 0.1103 0.3065 1.0403 0.021 Uiso 1 calc R
C4A C 0.03353(15) 0.36531(10) 1.19663(15) 0.0213(5) Uani 1 d .
H4A H 0.0262 0.3586 1.2566 0.026 Uiso 1 calc R
C5A C 0.00303(16) 0.41646(11) 1.15787(16) 0.0232(5) Uani 1 d .
H5A H -0.0249 0.4441 1.1900 0.028 Uiso 1 calc R
C6A C 0.01391(16) 0.42668(10) 1.07133(15) 0.0235(5) Uani 1 d .
H6A H -0.0062 0.4618 1.0427 0.028 Uiso 1 calc R
C7A C 0.10394(13) 0.35645(9) 0.79422(14) 0.0137(4) Uani 1 d .
C8A C 0.10256(16) 0.40772(10) 0.74428(15) 0.0210(5) Uani 1 d .
H8A H 0.0863 0.4440 0.7675 0.025 Uiso 1 calc R
C9A C 0.12536(15) 0.40467(10) 0.66006(15) 0.0193(5) Uani 1 d .
H9A H 0.1244 0.4399 0.6266 0.023 Uiso 1 calc R
C10A C 0.14712(13) 0.30625(9) 0.67055(14) 0.0141(4) Uani 1 d .
H10A H 0.1621 0.2705 0.6450 0.017 Uiso 1 calc R
C11A C 0.12513(14) 0.30458(9) 0.75443(14) 0.0145(5) Uani 1 d .
H11A H 0.1244 0.2683 0.7851 0.017 Uiso 1 calc R
H2A H 0.0861(14) 0.3190(11) 0.9015(16) 0.015(6) Uiso 1 d .
O1B O 0.36540(10) 0.66967(7) 0.04840(10) 0.0206(4) Uani 1 d .
N1B N 0.34678(11) 0.61721(8) 0.36621(12) 0.0162(4) Uani 1 d .
N2B N 0.41088(14) 0.58475(9) 0.11273(13) 0.0206(5) Uani 1 d .
N3B N 0.47625(16) 0.52772(9) -0.13308(14) 0.0354(6) Uani 1 d .
C1B C 0.39837(14) 0.62198(10) 0.04318(15) 0.0159(5) Uani 1 d .
C2B C 0.42825(14) 0.60252(10) -0.04064(15) 0.0168(5) Uani 1 d .
C3B C 0.44268(17) 0.54462(11) -0.06112(16) 0.0272(6) Uani 1 d .
H3B H 0.4280 0.5151 -0.0220 0.033 Uiso 1 calc R
C4B C 0.49232(17) 0.57000(11) -0.18884(16) 0.0283(6) Uani 1 d .
H4B H 0.5170 0.5592 -0.2396 0.034 Uiso 1 calc R
C5B C 0.47530(16) 0.62839(11) -0.17715(16) 0.0256(6) Uani 1 d .
H5B H 0.4850 0.6566 -0.2205 0.031 Uiso 1 calc R
C6B C 0.44395(15) 0.64498(10) -0.10150(16) 0.0218(5) Uani 1 d .
H6B H 0.4331 0.6851 -0.0909 0.026 Uiso 1 calc R
C7B C 0.38909(14) 0.59689(10) 0.19704(15) 0.0171(5) Uani 1 d .
C8B C 0.39619(14) 0.65273(10) 0.23421(15) 0.0181(5) Uani 1 d .
H8B H 0.4155 0.6848 0.2028 0.022 Uiso 1 calc R
C9B C 0.37438(14) 0.66024(10) 0.31790(15) 0.0173(5) Uani 1 d .
H9B H 0.3793 0.6984 0.3429 0.021 Uiso 1 calc R
C10B C 0.34151(14) 0.56368(10) 0.33000(15) 0.0193(5) Uani 1 d .
H10B H 0.3229 0.5323 0.3634 0.023 Uiso 1 calc R
C11B C 0.36174(15) 0.55167(10) 0.24665(15) 0.0195(5) Uani 1 d .
H11B H 0.3570 0.5129 0.2236 0.023 Uiso 1 calc R
H2B H 0.4307(17) 0.5544(12) 0.1052(18) 0.027(8) Uiso 1 d .
O1C O 0.20940(14) 0.54885(8) 0.92459(12) 0.0409(5) Uani 1 d .
N1C N 0.26366(11) 0.64762(8) 0.64291(12) 0.0164(4) Uani 1 d .
N2C N 0.20451(12) 0.64685(9) 0.90281(13) 0.0186(4) Uani 1 d .
N3C N 0.16778(14) 0.66092(10) 1.17730(14) 0.0309(5) Uani 1 d .
C1C C 0.19986(16) 0.59787(11) 0.95336(16) 0.0225(5) Uani 1 d .
C2C C 0.18074(15) 0.60521(10) 1.04600(15) 0.0190(5) Uani 1 d .
C3C C 0.18350(15) 0.65709(10) 1.09322(15) 0.0211(5) Uani 1 d .
H3C H 0.1973 0.6920 1.0645 0.025 Uiso 1 calc R
C4C C 0.14703(17) 0.61094(12) 1.21539(17) 0.0315(6) Uani 1 d .
H4C H 0.1352 0.6128 1.2747 0.038 Uiso 1 calc R
C5C C 0.14180(18) 0.55759(12) 1.17423(17) 0.0320(6) Uani 1 d .
H5C H 0.1266 0.5235 1.2041 0.038 Uiso 1 calc R
C6C C 0.15913(17) 0.55445(11) 1.08861(17) 0.0303(6) Uani 1 d .
H6C H 0.1564 0.5179 1.0585 0.036 Uiso 1 calc R
C7C C 0.22158(14) 0.64610(10) 0.81509(14) 0.0168(5) Uani 1 d .
C8C C 0.20743(16) 0.59754(10) 0.75982(16) 0.0232(5) Uani 1 d .
H8C H 0.1832 0.5629 0.7799 0.028 Uiso 1 calc R
C9C C 0.22918(15) 0.60055(10) 0.67573(15) 0.0219(5) Uani 1 d .
H9C H 0.2191 0.5672 0.6387 0.026 Uiso 1 calc R
C10C C 0.27264(15) 0.69545(10) 0.69438(15) 0.0201(5) Uani 1 d .
H10C H 0.2940 0.7301 0.6712 0.024 Uiso 1 calc R
C11C C 0.25227(15) 0.69666(10) 0.77966(15) 0.0198(5) Uani 1 d .
H11C H 0.2591 0.7316 0.8137 0.024 Uiso 1 calc R
H2C H 0.2063(16) 0.6812(12) 0.9272(17) 0.027(7) Uiso 1 d .
O1W O 0.19671(10) 0.45289(6) 0.48088(10) 0.0194(4) Uani 1 d .
H1WA H 0.2391 0.4722 0.5034 0.043(9) Uiso 1 d R
H1WB H 0.1575 0.4817 0.4602 0.073(12) Uiso 1 d R
O2W O 0.39787(10) 0.71504(7) 0.52246(11) 0.0192(4) Uani 1 d .
H2WA H 0.3775 0.7466 0.5180 0.036(9) Uiso 1 d R
H2WB H 0.4367 0.7146 0.5655 0.034(8) Uiso 1 d R
O3W O 0.08189(11) 0.53924(7) 0.45561(13) 0.0299(4) Uani 1 d .
H3WA H 0.0618 0.5496 0.5040 0.099(16) Uiso 1 d R
H3WB H 0.1035 0.5726 0.4411 0.090(14) Uiso 1 d R
O4W O -0.03761(11) 0.46243(7) 0.37352(12) 0.0291(4) Uani 1 d .
H4WA H -0.0029 0.4910 0.3931 0.061(11) Uiso 1 d R
H4WB H -0.0036 0.4277 0.3757 0.078(12) Uiso 1 d R
O5W O 0.41405(10) 0.38656(8) 0.38068(11) 0.0270(4) Uani 1 d .
H5WA H 0.3916 0.3879 0.4301 0.061(11) Uiso 1 d DR
H5WB H 0.4678 0.4027 0.3951 0.057(10) Uiso 1 d DR
O6W O 0.47914(10) 0.27875(8) 0.34078(11) 0.0256(4) Uani 1 d .
H6WA H 0.4505 0.2493 0.3432 0.040(9) Uiso 1 d R
H6WB H 0.4491 0.3073 0.3480 0.039(9) Uiso 1 d R
O11 O 0.04693(9) 0.36113(6) 0.42379(10) 0.0171(3) Uani 1 d .
O12 O 0.09466(9) 0.27109(6) 0.43568(10) 0.0159(3) Uani 1 d .
C1S C 0.03626(13) 0.30674(9) 0.41576(14) 0.0136(4) Uani 1 d .
C2S C -0.04795(15) 0.28366(12) 0.37961(17) 0.0280(6) Uani 1 d .
H2SA H -0.0894 0.3144 0.3831 0.042 Uiso 1 calc GR
H2SB H -0.0613 0.2497 0.4145 0.042 Uiso 1 calc GR
H2SC H -0.0478 0.2719 0.3178 0.042 Uiso 1 calc GR
O13 O 0.28597(9) 0.26548(7) 0.53264(10) 0.0167(3) Uani 1 d .
O14 O 0.32954(10) 0.35710(7) 0.53452(10) 0.0188(3) Uani 1 d .
C3S C 0.34214(14) 0.30311(9) 0.54881(14) 0.0142(5) Uani 1 d .
C4S C 0.42807(14) 0.28429(11) 0.58654(16) 0.0237(5) Uani 1 d .
H4SA H 0.4637 0.2837 0.5394 0.036 Uiso 1 calc GR
H4SB H 0.4259 0.2450 0.6121 0.036 Uiso 1 calc GR
H4SC H 0.4505 0.3120 0.6326 0.036 Uiso 1 calc GR
O15 O 0.31536(10) 0.53176(7) 0.53163(10) 0.0190(3) Uani 1 d .
O16 O 0.42690(10) 0.58351(7) 0.57150(11) 0.0203(4) Uani 1 d .
C5S C 0.38975(14) 0.53505(10) 0.56540(14) 0.0160(5) Uani 1 d .
C6S C 0.43519(16) 0.48060(10) 0.60014(17) 0.0262(6) Uani 1 d .
H6SA H 0.4421 0.4811 0.6649 0.039 Uiso 1 calc GR
H6SB H 0.4896 0.4795 0.5794 0.039 Uiso 1 calc GR
H6SC H 0.4034 0.4459 0.5786 0.039 Uiso 1 calc GR
O17 O 0.17317(10) 0.63727(6) 0.44102(10) 0.0176(3) Uani 1 d .
O18 O 0.21709(10) 0.72852(7) 0.45404(11) 0.0200(4) Uani 1 d .
C7S C 0.16139(14) 0.69196(10) 0.43062(14) 0.0167(5) Uani 1 d .
C8S C 0.07838(16) 0.71217(12) 0.38653(18) 0.0310(6) Uani 1 d .
H8SA H 0.0800 0.7161 0.3228 0.046 Uiso 1 calc GR
H8SB H 0.0649 0.7502 0.4110 0.046 Uiso 1 calc GR
H8SC H 0.0361 0.6834 0.3971 0.046 Uiso 1 calc GR

loop_
_atom_site_aniso_label
_atom_site_aniso_U_11
_atom_site_aniso_U_22
_atom_site_aniso_U_33
_atom_site_aniso_U_23
_atom_site_aniso_U_13
_atom_site_aniso_U_12
Cd1 0.01318(8) 0.01138(7) 0.00976(8) -0.00042(6) 0.00272(6) -0.00152(6)
Cd2 0.01358(9) 0.01524(8) 0.01203(8) -0.00252(6) 0.00277(6) -0.00071(6)
O1 0.0560(13) 0.0153(9) 0.0187(9) -0.0023(7) 0.0170(9) -0.0058(8)
N1 0.0150(10) 0.0145(9) 0.0127(9) -0.0012(7) 0.0027(7) -0.0030(7)
N2 0.0230(11) 0.0120(9) 0.0126(9) -0.0009(8) 0.0067(8) -0.0011(8)
N3 0.0319(12) 0.0206(10) 0.0177(10) -0.0022(8) 0.0100(9) 0.0011(9)
C1 0.0242(13) 0.0168(11) 0.0141(11) 0.0006(9) 0.0053(10) -0.0008(9)
C2 0.0215(13) 0.0145(11) 0.0144(11) -0.0006(9) 0.0071(9) -0.0036(9)
C3 0.0247(13) 0.0174(11) 0.0174(12) 0.0024(9) 0.0064(10) 0.0000(10)
C4 0.0328(15) 0.0271(13) 0.0132(12) -0.0017(10) 0.0097(10) -0.0013(11)
C5 0.0365(16) 0.0253(13) 0.0146(12) 0.0059(10) 0.0046(11) 0.0064(11)
C6 0.0322(15) 0.0179(12) 0.0181(12) 0.0010(9) 0.0076(11) 0.0054(10)
C7 0.0155(11) 0.0161(11) 0.0114(10) -0.0019(9) 0.0032(9) -0.0049(9)
C8 0.0236(13) 0.0119(11) 0.0165(12) 0.0024(9) 0.0060(10) -0.0006(9)
C9 0.0213(12) 0.0129(11) 0.0144(11) -0.0024(9) 0.0044(9) 0.0009(9)
C10 0.0149(12) 0.0147(11) 0.0128(11) 0.0022(8) 0.0002(9) -0.0029(9)
C11 0.0149(11) 0.0133(11) 0.0149(11) -0.0010(9) 0.0016(9) -0.0006(9)
O1A 0.0797(16) 0.0149(9) 0.0246(10) 0.0047(7) 0.0281(10) 0.0141(9)
N1A 0.0157(10) 0.0139(9) 0.0103(9) -0.0004(7) 0.0026(7) 0.0006(7)
N2A 0.0243(11) 0.0096(9) 0.0130(9) 0.0019(8) 0.0067(8) 0.0031(8)
N3A 0.0362(13) 0.0173(10) 0.0138(10) 0.0006(8) 0.0006(9) 0.0002(9)
C1A 0.0287(14) 0.0155(12) 0.0162(12) 0.0013(9) 0.0095(10) 0.0050(10)
C2A 0.0204(12) 0.0152(11) 0.0138(12) -0.0002(9) 0.0046(9) 0.0012(9)
C3A 0.0265(13) 0.0125(11) 0.0135(11) -0.0033(9) 0.0014(10) 0.0004(9)
C4A 0.0291(14) 0.0239(13) 0.0112(11) 0.0001(9) 0.0038(10) -0.0037(10)
C5A 0.0274(14) 0.0255(13) 0.0181(12) -0.0032(10) 0.0086(10) 0.0057(10)
C6A 0.0342(15) 0.0199(12) 0.0177(12) 0.0026(10) 0.0083(11) 0.0097(11)
C7A 0.0147(11) 0.0147(11) 0.0123(10) 0.0000(9) 0.0040(8) 0.0025(9)
C8A 0.0353(15) 0.0119(11) 0.0176(12) 0.0007(9) 0.0099(11) 0.0078(10)
C9A 0.0300(14) 0.0131(11) 0.0162(12) 0.0043(9) 0.0077(10) 0.0046(10)
C10A 0.0143(11) 0.0117(10) 0.0168(11) -0.0016(9) 0.0034(9) 0.0016(8)
C11A 0.0184(12) 0.0116(10) 0.0140(11) 0.0003(8) 0.0044(9) 0.0012(9)
O1B 0.0271(10) 0.0142(8) 0.0210(9) 0.0016(7) 0.0053(7) 0.0017(7)
N1B 0.0155(10) 0.0187(10) 0.0142(10) -0.0046(8) 0.0010(8) 0.0002(8)
N2B 0.0358(13) 0.0122(10) 0.0157(10) -0.0011(8) 0.0105(9) 0.0075(9)
N3B 0.0663(18) 0.0205(11) 0.0241(12) -0.0050(9) 0.0242(12) -0.0055(11)
C1B 0.0148(11) 0.0165(11) 0.0165(11) -0.0009(9) 0.0023(9) -0.0024(9)
C2B 0.0167(12) 0.0194(12) 0.0141(11) 0.0001(9) 0.0015(9) -0.0030(9)
C3B 0.0485(18) 0.0184(12) 0.0172(13) -0.0008(10) 0.0131(12) -0.0082(11)
C4B 0.0405(17) 0.0300(14) 0.0165(13) -0.0038(11) 0.0118(11) -0.0070(12)
C5B 0.0320(15) 0.0279(14) 0.0182(13) 0.0077(10) 0.0089(11) -0.0010(11)
C6B 0.0258(14) 0.0183(12) 0.0218(12) 0.0025(10) 0.0053(10) 0.0019(10)
C7B 0.0203(13) 0.0179(11) 0.0133(11) -0.0004(9) 0.0034(9) 0.0048(9)
C8B 0.0204(12) 0.0167(11) 0.0172(11) 0.0019(9) 0.0029(9) 0.0003(9)
C9B 0.0180(12) 0.0160(11) 0.0176(11) -0.0042(9) 0.0015(9) -0.0008(9)
C10B 0.0222(13) 0.0187(12) 0.0177(12) -0.0006(9) 0.0056(10) -0.0018(10)
C11B 0.0274(14) 0.0142(11) 0.0173(12) -0.0035(9) 0.0048(10) -0.0009(10)
O1C 0.0774(16) 0.0193(10) 0.0291(11) 0.0021(8) 0.0184(10) 0.0172(10)
N1C 0.0152(10) 0.0189(10) 0.0152(9) -0.0030(8) 0.0025(8) -0.0001(8)
N2C 0.0245(11) 0.0157(10) 0.0159(10) -0.0034(8) 0.0041(8) -0.0007(8)
N3C 0.0381(14) 0.0359(13) 0.0197(11) -0.0022(10) 0.0075(10) 0.0062(11)
C1C 0.0271(14) 0.0230(13) 0.0178(12) 0.0002(10) 0.0040(10) 0.0064(10)
C2C 0.0191(12) 0.0218(12) 0.0165(12) 0.0013(9) 0.0036(10) 0.0038(10)
C3C 0.0255(14) 0.0189(12) 0.0195(12) 0.0004(9) 0.0056(10) 0.0034(10)
C4C 0.0348(16) 0.0409(16) 0.0196(13) 0.0030(12) 0.0060(12) 0.0039(13)
C5C 0.0448(18) 0.0295(15) 0.0225(14) 0.0092(11) 0.0070(12) -0.0038(12)
C6C 0.0445(17) 0.0208(13) 0.0260(14) -0.0010(11) 0.0064(12) 0.0004(12)
C7C 0.0168(12) 0.0199(12) 0.0135(11) -0.0014(9) 0.0009(9) 0.0027(9)
C8C 0.0291(14) 0.0207(12) 0.0213(13) -0.0045(10) 0.0083(11) -0.0067(10)
C9C 0.0268(14) 0.0211(12) 0.0189(12) -0.0048(10) 0.0067(10) -0.0029(10)
C10C 0.0209(13) 0.0201(12) 0.0197(12) -0.0017(10) 0.0045(10) -0.0021(10)
C11C 0.0253(13) 0.0148(11) 0.0192(12) -0.0048(9) 0.0019(10) -0.0005(10)
O1W 0.0190(9) 0.0121(7) 0.0264(9) -0.0014(7) -0.0004(7) -0.0032(7)
O2W 0.0192(9) 0.0143(8) 0.0236(9) -0.0005(7) 0.0008(7) -0.0002(7)
O3W 0.0267(10) 0.0191(9) 0.0443(12) -0.0003(8) 0.0054(9) -0.0028(7)
O4W 0.0281(10) 0.0184(9) 0.0387(11) -0.0035(8) -0.0035(8) 0.0025(8)
O5W 0.0184(9) 0.0385(11) 0.0242(10) -0.0052(8) 0.0027(8) -0.0085(8)
O6W 0.0236(10) 0.0233(10) 0.0294(10) 0.0029(8) 0.0015(8) -0.0055(8)
O11 0.0186(9) 0.0140(8) 0.0181(8) 0.0003(6) 0.0000(7) 0.0001(6)
O12 0.0193(9) 0.0133(8) 0.0152(8) 0.0005(6) 0.0026(7) -0.0010(6)
C1S 0.0147(11) 0.0184(11) 0.0083(10) 0.0020(8) 0.0032(8) -0.0029(9)
C2S 0.0216(14) 0.0328(15) 0.0287(14) -0.0001(11) -0.0007(11) -0.0089(11)
O13 0.0172(8) 0.0163(8) 0.0169(8) 0.0015(6) 0.0031(7) 0.0001(6)
O14 0.0186(9) 0.0164(8) 0.0217(8) -0.0016(7) 0.0038(7) 0.0002(6)
C3S 0.0162(12) 0.0188(11) 0.0087(10) -0.0012(8) 0.0053(9) 0.0036(9)
C4S 0.0163(13) 0.0316(14) 0.0229(13) -0.0056(11) 0.0014(10) 0.0039(10)
O15 0.0160(9) 0.0162(8) 0.0241(9) -0.0030(7) 0.0003(7) -0.0034(6)
O16 0.0155(9) 0.0148(8) 0.0299(10) -0.0009(7) 0.0010(7) -0.0032(6)
C5S 0.0160(12) 0.0174(11) 0.0152(11) -0.0041(9) 0.0050(9) 0.0004(9)
C6S 0.0282(15) 0.0185(12) 0.0308(14) -0.0003(11) -0.0008(11) 0.0001(10)
O17 0.0181(9) 0.0161(8) 0.0185(8) -0.0001(6) 0.0025(7) 0.0003(6)
O18 0.0222(9) 0.0171(8) 0.0201(9) 0.0025(7) 0.0007(7) -0.0005(7)
C7S 0.0180(12) 0.0198(12) 0.0131(11) 0.0005(9) 0.0047(9) 0.0037(9)
C8S 0.0243(15) 0.0367(16) 0.0303(15) 0.0005(12) -0.0027(12) 0.0100(12)

loop_
_atom_type_symbol
_atom_type_description
_atom_type_scat_dispersion_real
_atom_type_scat_dispersion_imag
_atom_type_scat_source
C C 0.0033 0.0016 'International Tables Vol C Tables 4.2.6.8 and 6.1.1.4'
H H 0.0000 0.0000 'International Tables Vol C Tables 4.2.6.8 and 6.1.1.4'
Cd Cd -0.8075 1.2024 'International Tables Vol C Tables 4.2.6.8 and 6.1.1.4'
N N 0.0061 0.0033 'International Tables Vol C Tables 4.2.6.8 and 6.1.1.4'
O O 0.0106 0.0060 'International Tables Vol C Tables 4.2.6.8 and 6.1.1.4'

loop_
_geom_angle_atom_site_label_1
_geom_angle_atom_site_label_2
_geom_angle_atom_site_label_3
_geom_angle
N1 Cd1 O11 91.14(6)
N1 Cd1 O12 89.14(6)
N1 Cd1 O13 93.32(6)
N1 Cd1 O14 86.14(6)
N1A Cd1 N1 176.46(6)
N1A Cd1 O1W 89.89(6)
N1A Cd1 O11 88.37(6)
N1A Cd1 O12 93.41(6)
N1A Cd1 O13 89.49(6)
N1A Cd1 O14 93.83(6)
O1W Cd1 N1 86.59(6)
O1W Cd1 O11 87.63(5)
O1W Cd1 O12 141.51(5)
O1W Cd1 O13 136.83(5)
O1W Cd1 O14 83.95(5)
O11 Cd1 O12 54.21(5)
O11 Cd1 O13 135.49(5)
O12 Cd1 O13 81.58(5)
O14 Cd1 O11 171.29(5)
O14 Cd1 O12 133.90(5)
O14 Cd1 O13 53.04(5)
N1B Cd2 O15 86.60(6)
N1B Cd2 O16 89.22(6)
N1B Cd2 O18 95.15(6)
N1C Cd2 N1B 173.69(7)
N1C Cd2 O15 88.03(6)
N1C Cd2 O16 90.28(6)
N1C Cd2 O18 87.60(6)
O2W Cd2 N1B 90.85(6)
O2W Cd2 N1C 95.34(6)
O2W Cd2 O15 137.08(6)
O2W Cd2 O16 83.37(5)
O2W Cd2 O17 127.71(6)
O2W Cd2 O18 75.51(5)
O15 Cd2 O18 147.40(5)
O16 Cd2 O15 53.78(5)
O16 Cd2 O18 158.48(5)
O17 Cd2 N1B 87.77(6)
O17 Cd2 N1C 89.40(6)
O17 Cd2 O15 95.03(5)
O17 Cd2 O16 148.80(5)
O17 Cd2 O18 52.64(5)
C9 N1 Cd1 122.30(14)
C9 N1 C10 116.74(19)
C10 N1 Cd1 120.93(14)
C1 N2 C7 125.20(19)
C1 N2 H2 118.0(19)
C7 N2 H2 116.7(19)
C3 N3 C4 116.8(2)
O1 C1 N2 123.8(2)
O1 C1 C2 120.4(2)
N2 C1 C2 115.87(19)
C3 C2 C1 123.8(2)
C6 C2 C1 118.2(2)
C6 C2 C3 118.0(2)
N3 C3 C2 123.9(2)
N3 C3 H3 118.0
C2 C3 H3 118.0
N3 C4 H4 118.3
N3 C4 C5 123.4(2)
C5 C4 H4 118.3
C4 C5 H5 120.6
C4 C5 C6 118.8(2)
C6 C5 H5 120.6
C2 C6 H6 120.5
C5 C6 C2 119.0(2)
C5 C6 H6 120.5
C8 C7 N2 123.9(2)
C8 C7 C11 117.4(2)
C11 C7 N2 118.7(2)
C7 C8 H8 120.5
C9 C8 C7 119.0(2)
C9 C8 H8 120.5
N1 C9 C8 124.0(2)
N1 C9 H9 118.0
C8 C9 H9 118.0
N1 C10 H10 118.3
N1 C10 C11 123.3(2)
C11 C10 H10 118.3
C7 C11 H11 120.2
C10 C11 C7 119.6(2)
C10 C11 H11 120.2
C9A N1A Cd1 123.57(14)
C10A N1A Cd1 120.01(14)
C10A N1A C9A 116.41(19)
C1A N2A C7A 126.21(19)
C1A N2A H2A 119.6(16)
C7A N2A H2A 114.2(16)
C4A N3A C3A 116.5(2)
O1A C1A N2A 123.1(2)
O1A C1A C2A 120.4(2)
N2A C1A C2A 116.49(19)
C3A C2A C1A 124.9(2)
C3A C2A C6A 117.7(2)
C6A C2A C1A 117.3(2)
N3A C3A C2A 123.9(2)
N3A C3A H3A 118.0
C2A C3A H3A 118.0
N3A C4A H4A 117.9
N3A C4A C5A 124.2(2)
C5A C4A H4A 117.9
C4A C5A H5A 120.9
C4A C5A C6A 118.3(2)
C6A C5A H5A 120.9
C2A C6A H6A 120.3
C5A C6A C2A 119.3(2)
C5A C6A H6A 120.3
C8A C7A N2A 125.0(2)
C11A C7A N2A 117.52(19)
C11A C7A C8A 117.5(2)
C7A C8A H8A 120.7
C9A C8A C7A 118.5(2)
C9A C8A H8A 120.7
N1A C9A C8A 124.2(2)
N1A C9A H9A 117.9
C8A C9A H9A 117.9
N1A C10A H10A 118.1
N1A C10A C11A 123.9(2)
C11A C10A H10A 118.1
C7A C11A H11A 120.3
C10A C11A C7A 119.4(2)
C10A C11A H11A 120.3
C9B N1B Cd2 120.22(15)
C10B N1B Cd2 123.05(15)
C10B N1B C9B 116.7(2)
C1B N2B C7B 124.3(2)
C1B N2B H2B 118(2)
C7B N2B H2B 118(2)
C4B N3B C3B 116.6(2)
O1B C1B N2B 122.1(2)
O1B C1B C2B 121.0(2)
N2B C1B C2B 116.9(2)
C3B C2B C1B 124.1(2)
C3B C2B C6B 117.6(2)
C6B C2B C1B 118.3(2)
N3B C3B C2B 123.8(2)
N3B C3B H3B 118.1
C2B C3B H3B 118.1
N3B C4B H4B 118.1
N3B C4B C5B 123.9(2)
C5B C4B H4B 118.1
C4B C5B H5B 120.7
C6B C5B C4B 118.6(2)
C6B C5B H5B 120.7
C2B C6B H6B 120.3
C5B C6B C2B 119.3(2)
C5B C6B H6B 120.3
C8B C7B N2B 122.4(2)
C11B C7B N2B 119.3(2)
C11B C7B C8B 118.3(2)
C7B C8B H8B 120.9
C9B C8B C7B 118.2(2)
C9B C8B H8B 120.9
N1B C9B C8B 124.3(2)
N1B C9B H9B 117.9
C8B C9B H9B 117.9
N1B C10B H10B 118.3
N1B C10B C11B 123.4(2)
C11B C10B H10B 118.3
C7B C11B H11B 120.5
C10B C11B C7B 119.1(2)
C10B C11B H11B 120.5
C9C N1C Cd2 117.04(15)
C9C N1C C10C 116.9(2)
C10C N1C Cd2 125.93(15)
C1C N2C C7C 124.2(2)
C1C N2C H2C 119.9(18)
C7C N2C H2C 115.0(18)
C4C N3C C3C 116.6(2)
O1C C1C N2C 121.9(2)
O1C C1C C2C 119.7(2)
N2C C1C C2C 118.4(2)
C3C C2C C1C 126.3(2)
C3C C2C C6C 117.4(2)
C6C C2C C1C 116.3(2)
N3C C3C C2C 123.8(2)
N3C C3C H3C 118.1
C2C C3C H3C 118.1
N3C C4C H4C 117.9
N3C C4C C5C 124.2(2)
C5C C4C H4C 117.9
C4C C5C H5C 120.8
C4C C5C C6C 118.4(2)
C6C C5C H5C 120.8
C2C C6C H6C 120.2
C5C C6C C2C 119.7(2)
C5C C6C H6C 120.2
C8C C7C N2C 123.4(2)
C8C C7C C11C 117.6(2)
C11C C7C N2C 119.0(2)
C7C C8C H8C 120.6
C9C C8C C7C 118.8(2)
C9C C8C H8C 120.6
N1C C9C C8C 124.0(2)
N1C C9C H9C 118.0
C8C C9C H9C 118.0
N1C C10C H10C 118.5
N1C C10C C11C 123.1(2)
C11C C10C H10C 118.5
C7C C11C H11C 120.3
C10C C11C C7C 119.3(2)
C10C C11C H11C 120.3
Cd1 O1W H1WA 123.7
Cd1 O1W H1WB 131.5
H1WA O1W H1WB 104.8
Cd2 O2W H2WA 116.1
Cd2 O2W H2WB 118.4
H2WA O2W H2WB 109.9
H3WA O3W H3WB 100.5
H4WA O4W H4WB 104.5
H5WA O5W H5WB 105.2
H6WA O6W H6WB 106.6
C1S O11 Cd1 93.56(13)
C1S O12 Cd1 90.68(12)
O11 C1S Cd1 59.39(11)
O11 C1S O12 121.5(2)
O11 C1S C2S 119.3(2)
O12 C1S Cd1 62.15(11)
O12 C1S C2S 119.2(2)
C2S C1S Cd1 178.58(17)
C1S C2S H2SA 109.5
C1S C2S H2SB 109.5
C1S C2S H2SC 109.5
H2SA C2S H2SB 109.5
H2SA C2S H2SC 109.5
H2SB C2S H2SC 109.5
C3S O13 Cd1 86.80(12)
C3S O14 Cd1 97.88(13)
O13 C3S O14 122.3(2)
O13 C3S C4S 120.0(2)
O14 C3S C4S 117.8(2)
C3S C4S H4SA 109.5
C3S C4S H4SB 109.5
C3S C4S H4SC 109.5
H4SA C4S H4SB 109.5
H4SA C4S H4SC 109.5
H4SB C4S H4SC 109.5
C5S O15 Cd2 91.59(13)
C5S O16 Cd2 93.79(13)
O15 C5S C6S 120.0(2)
O16 C5S O15 120.8(2)
O16 C5S C6S 119.2(2)
C5S C6S H6SA 109.5
C5S C6S H6SB 109.5
C5S C6S H6SC 109.5
H6SA C6S H6SB 109.5
H6SA C6S H6SC 109.5
H6SB C6S H6SC 109.5
C7S O17 Cd2 100.00(13)
C7S O18 Cd2 85.59(13)
O17 C7S C8S 118.0(2)
O18 C7S O17 121.8(2)
O18 C7S C8S 120.2(2)
C7S C8S H8SA 109.5
C7S C8S H8SB 109.5
C7S C8S H8SC 109.5
H8SA C8S H8SB 109.5
H8SA C8S H8SC 109.5
H8SB C8S H8SC 109.5

loop_
_geom_bond_atom_site_label_1
_geom_bond_atom_site_label_2
_geom_bond_distance
Cd1 N1 2.3284(18)
Cd1 N1A 2.3107(17)
Cd1 O1W 2.3142(15)
Cd1 O11 2.3779(15)
Cd1 O12 2.4382(15)
Cd1 O13 2.5783(15)
Cd1 O14 2.3370(16)
Cd2 N1B 2.3382(18)
Cd2 N1C 2.3151(18)
Cd2 O2W 2.2833(15)
Cd2 O15 2.4419(15)
Cd2 O16 2.3950(16)
Cd2 O17 2.3026(16)
Cd2 O18 2.6201(15)
O1 C1 1.219(3)
N1 C9 1.339(3)
N1 C10 1.342(3)
N2 C1 1.366(3)
N2 C7 1.396(3)
N2 H2 0.89(3)
N3 C3 1.333(3)
N3 C4 1.342(3)
C1 C2 1.496(3)
C2 C3 1.386(3)
C2 C6 1.383(3)
C3 H3 0.9500
C4 H4 0.9500
C4 C5 1.377(3)
C5 H5 0.9500
C5 C6 1.380(3)
C6 H6 0.9500
C7 C8 1.391(3)
C7 C11 1.396(3)
C8 H8 0.9500
C8 C9 1.378(3)
C9 H9 0.9500
C10 H10 0.9500
C10 C11 1.375(3)
C11 H11 0.9500
O1A C1A 1.212(3)
N1A C9A 1.338(3)
N1A C10A 1.338(3)
N2A C1A 1.368(3)
N2A C7A 1.398(3)
N2A H2A 0.84(2)
N3A C3A 1.339(3)
N3A C4A 1.336(3)
C1A C2A 1.501(3)
C2A C3A 1.379(3)
C2A C6A 1.390(3)
C3A H3A 0.9500
C4A H4A 0.9500
C4A C5A 1.372(3)
C5A H5A 0.9500
C5A C6A 1.374(3)
C6A H6A 0.9500
C7A C8A 1.394(3)
C7A C11A 1.393(3)
C8A H8A 0.9500
C8A C9A 1.384(3)
C9A H9A 0.9500
C10A H10A 0.9500
C10A C11A 1.372(3)
C11A H11A 0.9500
O1B C1B 1.220(3)
N1B C9B 1.339(3)
N1B C10B 1.338(3)
N2B C1B 1.353(3)
N2B C7B 1.405(3)
N2B H2B 0.78(3)
N3B C3B 1.344(3)
N3B C4B 1.333(3)
C1B C2B 1.493(3)
C2B C3B 1.384(3)
C2B C6B 1.387(3)
C3B H3B 0.9500
C4B H4B 0.9500
C4B C5B 1.376(4)
C5B H5B 0.9500
C5B C6B 1.373(3)
C6B H6B 0.9500
C7B C8B 1.392(3)
C7B C11B 1.386(3)
C8B H8B 0.9500
C8B C9B 1.379(3)
C9B H9B 0.9500
C10B H10B 0.9500
C10B C11B 1.381(3)
C11B H11B 0.9500
O1C C1C 1.218(3)
N1C C9C 1.338(3)
N1C C10C 1.341(3)
N2C C1C 1.365(3)
N2C C7C 1.401(3)
N2C H2C 0.87(3)
N3C C3C 1.342(3)
N3C C4C 1.342(3)
C1C C2C 1.495(3)
C2C C3C 1.382(3)
C2C C6C 1.395(3)
C3C H3C 0.9500
C4C H4C 0.9500
C4C C5C 1.367(4)
C5C H5C 0.9500
C5C C6C 1.373(4)
C6C H6C 0.9500
C7C C8C 1.393(3)
C7C C11C 1.393(3)
C8C H8C 0.9500
C8C C9C 1.375(3)
C9C H9C 0.9500
C10C H10C 0.9500
C10C C11C 1.383(3)
C11C H11C 0.9500
O1W H1WA 0.8536
O1W H1WB 0.9425
O2W H2WA 0.7921
O2W H2WB 0.8519
O3W H3WA 0.8770
O3W H3WB 0.8794
O4W H4WA 0.8886
O4W H4WB 0.9657
O5W H5WA 0.8795
O5W H5WB 0.9507
O6W H6WA 0.8217
O6W H6WB 0.8305
O11 C1S 1.256(2)
O12 C1S 1.259(3)
C1S C2S 1.507(3)
C2S H2SA 0.9800
C2S H2SB 0.9800
C2S H2SC 0.9800
O13 C3S 1.256(3)
O14 C3S 1.262(3)
C3S C4S 1.507(3)
C4S H4SA 0.9800
C4S H4SB 0.9800
C4S H4SC 0.9800
O15 C5S 1.258(3)
O16 C5S 1.258(3)
C5S C6S 1.507(3)
C6S H6SA 0.9800
C6S H6SB 0.9800
C6S H6SC 0.9800
O17 C7S 1.268(3)
O18 C7S 1.251(3)
C7S C8S 1.505(3)
C8S H8SA 0.9800
C8S H8SB 0.9800
C8S H8SC 0.9800

loop_
_geom_hbond_atom_site_label_D
_geom_hbond_atom_site_label_H
_geom_hbond_atom_site_label_A
_geom_hbond_distance_DH
_geom_hbond_distance_HA
_geom_hbond_distance_DA
_geom_hbond_angle_DHA
_geom_hbond_site_symmetry_A
N2 H2 O13 0.89(3) 1.99(3) 2.856(2) 166(3) 4_565
N2A H2A O12 0.84(2) 2.12(2) 2.950(2) 171(2) 4_566
N2B H2B N3B 0.78(3) 2.41(3) 3.148(3) 158(3) 3_665
N2C H2C O18 0.87(3) 2.10(3) 2.947(2) 165(2) 4_576
O1W H1WA O15 0.85 1.85 2.682(2) 162.8 .
O1W H1WB O3W 0.94 1.80 2.710(2) 162.8 .
O2W H2WA O1B 0.79 1.98 2.720(2) 155.4 4_576
O2W H2WB O6W 0.85 1.86 2.706(2) 174.6 3_666
O3W H3WA O4W 0.88 1.98 2.792(3) 153.9 3_566
O3W H3WB O17 0.88 1.86 2.710(2) 161.9 .
O4W H4WA O3W 0.89 1.92 2.794(2) 166.6 .
O4W H4WB O11 0.97 1.83 2.748(2) 156.9 .
O5W H5WA O14 0.88 2.11 2.946(2) 157.8 .
O5W H5WB O16 0.95 1.76 2.691(2) 167.2 3_666
O6W H6WB O5W 0.83 1.98 2.776(3) 160.7 .

loop_
_geom_torsion_atom_site_label_1
_geom_torsion_atom_site_label_2
_geom_torsion_atom_site_label_3
_geom_torsion_atom_site_label_4
_geom_torsion
C2 C1 N2 C7 -173.4(2)
C3 C2 C1 O1 143.0(3)
C3 C2 C1 N2 -36.8(3)
C6 C2 C1 O1 -34.6(4)
C6 C2 C1 N2 145.6(2)
C7 N2 C1 O1 6.8(4)
C8 C7 N2 C1 22.8(4)
C11 C7 N2 C1 -160.4(2)
C2A C1A N2A C7A -176.6(2)
C3A C2A C1A O1A -159.3(3)
C3A C2A C1A N2A 20.3(4)
C6A C2A C1A O1A 18.3(4)
C6A C2A C1A N2A -162.1(2)
C7A N2A C1A O1A 3.0(4)
C8A C7A N2A C1A -3.5(4)
C11A C7A N2A C1A 176.6(2)
C2B C1B N2B C7B 177.9(2)
C3B C2B C1B O1B -159.6(2)
C3B C2B C1B N2B 21.5(3)
C6B C2B C1B O1B 21.5(3)
C6B C2B C1B N2B -157.5(2)
C7B N2B C1B O1B -1.0(4)
C8B C7B N2B C1B -36.7(4)
C11B C7B N2B C1B 145.2(2)
C2C C1C N2C C7C -179.7(2)
C3C C2C C1C O1C 167.1(3)
C3C C2C C1C N2C -14.2(4)
C6C C2C C1C O1C -12.1(4)
C6C C2C C1C N2C 166.7(2)
C7C N2C C1C O1C -1.0(4)
C8C C7C N2C C1C 23.4(4)
C11C C7C N2C C1C -158.4(2)
